data_7007545
loop_
_publ_author_name
'Luo, Bing'
'Kucera, Benjamin E.'
'Gladfelter, Wayne L.'

_publ_section_title
;
 Hydrido and chloro gallium and aluminium complexes with the tridentate
 bis(2-dimethylaminoethyl)amide ligand.
;
_journal_issue 37
_journal_name_full 'Dalton transactions (Cambridge, England : 2003)'
_journal_page_first 4491
_journal_page_last 4498
_journal_paper_doi 10.1039/b607164c
_journal_year 2006
_chemical_absolute_configuration ad
_chemical_formula_moiety 'C8 H25 Al0.84 Ga1.16 N3'
_chemical_formula_sum 'C8 H25 Al0.84 Ga1.16 N3'
_chemical_formula_weight 266.85
_chemical_name_common 05126
_chemical_name_systematic
;
?
;
_space_group_IT_number 19
_symmetry_cell_setting orthorhombic
_symmetry_space_group_name_Hall 'P 2ac 2ab'
_symmetry_space_group_name_H-M 'P 21 21 21'
_atom_sites_solution_hydrogens geom
_atom_sites_solution_primary direct
_atom_sites_solution_secondary difmap
_audit_creation_method SHELXL-97
_cell_angle_alpha 90.00
_cell_angle_beta 90.00
_cell_angle_gamma 90.00
_cell_formula_units_Z 4
_cell_length_a 6.2256(8)
_cell_length_b 12.9136(15)
_cell_length_c 17.444(2)
_cell_measurement_reflns_used 3534
_cell_measurement_temperature 173(2)
_cell_measurement_theta_max 25.03
_cell_measurement_theta_min 2.34
_cell_volume 1402.4(3)
_computing_cell_refinement 'SAINT, Bruker'
_computing_data_collection 'SMART, Bruker'
_computing_data_reduction 'SAINT, Bruker'
_computing_molecular_graphics 'SHELXTL, Bruker'
_computing_publication_material 'Bruker SHELXTL'
_computing_structure_refinement 'SHELXL-97 (Sheldrick, 1997)'
_computing_structure_solution 'SHELXS-97 (Sheldrick, 1990)'
_diffrn_ambient_temperature 173(2)
_diffrn_measured_fraction_theta_full 1.000
_diffrn_measured_fraction_theta_max 1.000
_diffrn_measurement_device_type 'Bruker SMART Platform CCD'
_diffrn_measurement_method 'area detector, omega scans per phi'
_diffrn_radiation_monochromator graphite
_diffrn_radiation_source 'normal-focus sealed tube'
_diffrn_radiation_type MoK\a
_diffrn_radiation_wavelength 0.71073
_diffrn_reflns_av_R_equivalents 0.0294
_diffrn_reflns_av_sigmaI/netI 0.0198
_diffrn_reflns_limit_h_max 7
_diffrn_reflns_limit_h_min -7
_diffrn_reflns_limit_k_max 15
_diffrn_reflns_limit_k_min -15
_diffrn_reflns_limit_l_max 20
_diffrn_reflns_limit_l_min -20
_diffrn_reflns_number 13109
_diffrn_reflns_theta_full 25.04
_diffrn_reflns_theta_max 25.04
_diffrn_reflns_theta_min 1.96
_exptl_absorpt_coefficient_mu 2.286
_exptl_absorpt_correction_T_max 0.6578
_exptl_absorpt_correction_T_min 0.4616
_exptl_absorpt_correction_type multi-scan
_exptl_absorpt_process_details 'SADABS, R. Blessing, 1995'
_exptl_crystal_colour colorless
_exptl_crystal_density_diffrn 1.264
_exptl_crystal_density_meas 0
_exptl_crystal_density_method 'not measured'
_exptl_crystal_description block
_exptl_crystal_F_000 564
_exptl_crystal_size_max 0.40
_exptl_crystal_size_mid 0.30
_exptl_crystal_size_min 0.20
_refine_diff_density_max 0.267
_refine_diff_density_min -0.233
_refine_diff_density_rms 0.039
_refine_ls_abs_structure_details 'Flack H D (1983), Acta Cryst. A39, 876-881'
_refine_ls_abs_structure_Flack 0.435(11)
_refine_ls_extinction_method none
_refine_ls_goodness_of_fit_ref 1.048
_refine_ls_hydrogen_treatment riding
_refine_ls_matrix_type full
_refine_ls_number_parameters 142
_refine_ls_number_reflns 2482
_refine_ls_number_restraints 10
_refine_ls_restrained_S_all 1.047
_refine_ls_R_factor_all 0.0237
_refine_ls_R_factor_gt 0.0204
_refine_ls_shift/su_max 0.001
_refine_ls_shift/su_mean 0.000
_refine_ls_structure_factor_coef Fsqd
_refine_ls_weighting_details 'calc w=1/[\s^2^(Fo^2^)+(0.0271P)^2^+0.2580P] where P=(Fo^2^+2Fc^2^)/3'
_refine_ls_weighting_scheme calc
_refine_ls_wR_factor_gt 0.0491
_refine_ls_wR_factor_ref 0.0505
_reflns_number_gt 2335
_reflns_number_total 2482
_reflns_threshold_expression >2sigma(I)
_cod_data_source_file b607164c.txt
_cod_data_source_block 05126
_cod_depositor_comments
;
The following automatic conversions were performed:
'_symmetry_cell_setting' value 'Orthorhombic' changed to 'orthorhombic'
according to '/home/saulius/struct/CIF-dictionaries/cif_core.dic'
dictionary named 'cif_core.dic' version 2.4.1 from 2010-06-29.

Automatic conversion script
Id: cif_fix_enum 1527 2010-12-29 10:47:43Z saulius 
;
_cod_original_sg_symbol_H-M P2(1)2(1)2(1)
_cod_database_code 7007545

loop_
_symmetry_equiv_pos_as_xyz
'x, y, z'
'-x+1/2, -y, z+1/2'
'-x, y+1/2, -z+1/2'
'x+1/2, -y+1/2, -z'

loop_
_atom_site_label
_atom_site_type_symbol
_atom_site_fract_x
_atom_site_fract_y
_atom_site_fract_z
_atom_site_U_iso_or_equiv
_atom_site_adp_type
_atom_site_occupancy
_atom_site_symmetry_multiplicity
_atom_site_calc_flag
_atom_site_refinement_flags
_atom_site_disorder_assembly
_atom_site_disorder_group
Al1 Al 0.2456(8) 0.4307(3) 0.0388(3) 0.02872(19) Uani 0.8435(18) 1 d PD A 1
Ga1 Ga 0.2420(15) 0.4306(7) 0.0365(5) 0.02872(19) Uani 0.1565(18) 1 d PD A 2
H1D H 0.366(3) 0.3611(15) -0.0093(12) 0.034 Uiso 1 1 d D . .
H1E H 0.014(3) 0.4405(17) 0.0374(12) 0.034 Uiso 1 1 d D . .
Ga2 Ga 0.20888(5) 0.61248(2) 0.176941(15) 0.04456(10) Uani 1 1 d D A .
H2D H 0.358(3) 0.6200(16) 0.2395(11) 0.053 Uiso 1 1 d D . .
H2E H 0.152(3) 0.7112(13) 0.1459(13) 0.053 Uiso 1 1 d D . .
H2F H 0.027(3) 0.5502(16) 0.1975(12) 0.053 Uiso 1 1 d D . .
N1 N 0.3043(3) 0.55590(14) -0.04643(10) 0.0375(4) Uani 1 1 d D . .
N2 N 0.4031(3) 0.52315(14) 0.10751(10) 0.0313(4) Uani 1 1 d D . .
N3 N 0.2682(3) 0.32176(12) 0.13329(9) 0.0327(4) Uani 1 1 d D . .
C1 C 0.1046(5) 0.5938(2) -0.08216(15) 0.0543(7) Uani 1 1 d . A .
H1A H 0.1381 0.6511 -0.1170 0.081 Uiso 1 1 calc R . .
H1B H 0.0060 0.6181 -0.0422 0.081 Uiso 1 1 calc R . .
H1C H 0.0369 0.5375 -0.1110 0.081 Uiso 1 1 calc R . .
C2 C 0.4517(5) 0.5194(2) -0.10727(15) 0.0579(8) Uani 1 1 d . A .
H2A H 0.4786 0.5757 -0.1436 0.087 Uiso 1 1 calc R . .
H2B H 0.3863 0.4608 -0.1343 0.087 Uiso 1 1 calc R . .
H2C H 0.5878 0.4974 -0.0842 0.087 Uiso 1 1 calc R . .
C3 C 0.4086(4) 0.63965(17) -0.00212(13) 0.0414(6) Uani 1 1 d . A .
H3A H 0.2980 0.6861 0.0198 0.050 Uiso 1 1 calc R . .
H3B H 0.5020 0.6811 -0.0363 0.050 Uiso 1 1 calc R . .
C4 C 0.5411(4) 0.59301(19) 0.06152(13) 0.0418(6) Uani 1 1 d . A .
H4A H 0.6630 0.5536 0.0396 0.050 Uiso 1 1 calc R . .
H4B H 0.5998 0.6486 0.0945 0.050 Uiso 1 1 calc R . .
C5 C 0.5382(4) 0.45574(19) 0.15634(13) 0.0403(6) Uani 1 1 d . A .
H5A H 0.6100 0.4976 0.1964 0.048 Uiso 1 1 calc R . .
H5B H 0.6503 0.4218 0.1249 0.048 Uiso 1 1 calc R . .
C6 C 0.3965(4) 0.37495(18) 0.19305(12) 0.0376(5) Uani 1 1 d . A .
H6A H 0.4863 0.3238 0.2207 0.045 Uiso 1 1 calc R . .
H6B H 0.2994 0.4083 0.2306 0.045 Uiso 1 1 calc R . .
C7 C 0.0557(4) 0.2903(2) 0.16438(14) 0.0485(6) Uani 1 1 d . A .
H7A H 0.0766 0.2428 0.2076 0.073 Uiso 1 1 calc R . .
H7B H -0.0272 0.2555 0.1242 0.073 Uiso 1 1 calc R . .
H7C H -0.0224 0.3518 0.1819 0.073 Uiso 1 1 calc R . .
C8 C 0.3809(5) 0.22712(19) 0.10663(15) 0.0516(7) Uani 1 1 d . A .
H8A H 0.3843 0.1760 0.1481 0.077 Uiso 1 1 calc R . .
H8B H 0.5281 0.2448 0.0917 0.077 Uiso 1 1 calc R . .
H8C H 0.3046 0.1980 0.0625 0.077 Uiso 1 1 calc R . .

loop_
_atom_site_aniso_label
_atom_site_aniso_U_11
_atom_site_aniso_U_22
_atom_site_aniso_U_33
_atom_site_aniso_U_23
_atom_site_aniso_U_13
_atom_site_aniso_U_12
Al1 0.0329(3) 0.0291(3) 0.0242(3) -0.0031(2) -0.0007(2) 0.0008(2)
Ga1 0.0329(3) 0.0291(3) 0.0242(3) -0.0031(2) -0.0007(2) 0.0008(2)
Ga2 0.05586(17) 0.04130(14) 0.03653(14) -0.01093(12) 0.00271(12) 0.00680(12)
N1 0.0493(11) 0.0347(9) 0.0284(9) -0.0010(8) 0.0044(9) 0.0011(9)
N2 0.0294(9) 0.0325(10) 0.0319(10) -0.0007(8) -0.0035(8) -0.0003(8)
N3 0.0373(10) 0.0310(9) 0.0298(9) -0.0003(7) -0.0015(8) 0.0032(8)
C1 0.0699(17) 0.0503(16) 0.0427(14) 0.0071(12) -0.0139(12) 0.0043(13)
C2 0.083(2) 0.0508(17) 0.0396(15) 0.0006(13) 0.0234(15) 0.0018(15)
C3 0.0524(14) 0.0345(12) 0.0373(12) 0.0024(10) 0.0061(11) -0.0099(10)
C4 0.0395(12) 0.0420(14) 0.0440(13) 0.0001(11) 0.0036(10) -0.0094(11)
C5 0.0325(11) 0.0442(14) 0.0444(14) 0.0004(11) -0.0119(10) 0.0031(10)
C6 0.0437(12) 0.0407(13) 0.0285(11) 0.0019(10) -0.0096(9) 0.0078(10)
C7 0.0474(14) 0.0539(15) 0.0441(15) 0.0114(13) 0.0041(12) -0.0076(12)
C8 0.0721(18) 0.0330(13) 0.0498(14) 0.0001(11) -0.0024(14) 0.0158(12)

loop_
_atom_type_symbol
_atom_type_description
_atom_type_scat_dispersion_real
_atom_type_scat_dispersion_imag
_atom_type_scat_source
C C 0.0033 0.0016 'International Tables Vol C Tables 4.2.6.8 and 6.1.1.4'
H H 0.0000 0.0000 'International Tables Vol C Tables 4.2.6.8 and 6.1.1.4'
N N 0.0061 0.0033 'International Tables Vol C Tables 4.2.6.8 and 6.1.1.4'
Al Al 0.0645 0.0514 'International Tables Vol C Tables 4.2.6.8 and 6.1.1.4'
Ga Ga 0.2307 1.6083 'International Tables Vol C Tables 4.2.6.8 and 6.1.1.4'

loop_
_geom_angle_atom_site_label_1
_geom_angle_atom_site_label_2
_geom_angle_atom_site_label_3
_geom_angle
_geom_angle_site_symmetry_1
_geom_angle_site_symmetry_3
_geom_angle_publ_flag
N2 Al1 N3 84.13(17) . . ?
N2 Al1 N1 83.30(17) . . ?
N3 Al1 N1 165.1(2) . . ?
N2 Al1 H1D 118.5(9) . . ?
N3 Al1 H1D 90.3(9) . . ?
N1 Al1 H1D 88.8(9) . . ?
N2 Al1 H1E 117.1(9) . . ?
N3 Al1 H1E 97.7(9) . . ?
N1 Al1 H1E 95.1(9) . . ?
H1D Al1 H1E 124.4(12) . . ?
N2 Ga1 N3 82.5(3) . . ?
N2 Ga1 N1 83.1(3) . . ?
N3 Ga1 N1 163.4(4) . . ?
N2 Ga1 H1D 116.9(10) . . ?
N3 Ga1 H1D 89.3(10) . . ?
N1 Ga1 H1D 89.9(10) . . ?
N2 Ga1 H1E 116.2(10) . . ?
N3 Ga1 H1E 97.1(10) . . ?
N1 Ga1 H1E 96.7(10) . . ?
H1D Ga1 H1E 126.9(13) . . ?
N2 Ga2 H2D 96.0(10) . . ?
N2 Ga2 H2E 114.9(10) . . ?
H2D Ga2 H2E 112.8(9) . . ?
N2 Ga2 H2F 107.2(10) . . ?
H2D Ga2 H2F 111.0(9) . . ?
H2E Ga2 H2F 113.6(9) . . ?
C1 N1 C3 110.40(19) . . ?
C1 N1 C2 109.0(2) . . ?
C3 N1 C2 109.6(2) . . ?
C1 N1 Ga1 111.9(3) . . ?
C3 N1 Ga1 105.70(19) . . ?
C2 N1 Ga1 110.2(3) . . ?
C1 N1 Al1 112.64(19) . . ?
C3 N1 Al1 104.73(15) . . ?
C2 N1 Al1 110.41(19) . . ?
Ga1 N1 Al1 1.0(2) . . ?
C5 N2 C4 109.87(18) . . ?
C5 N2 Al1 106.2(2) . . ?
C4 N2 Al1 109.3(2) . . ?
C5 N2 Ga1 106.9(3) . . ?
C4 N2 Ga1 108.7(3) . . ?
Al1 N2 Ga1 0.8(5) . . ?
C5 N2 Ga2 108.90(14) . . ?
C4 N2 Ga2 108.49(14) . . ?
Al1 N2 Ga2 114.05(18) . . ?
Ga1 N2 Ga2 113.9(3) . . ?
C6 N3 C8 110.32(18) . . ?
C6 N3 C7 110.47(17) . . ?
C8 N3 C7 108.1(2) . . ?
C6 N3 Al1 105.59(15) . . ?
C8 N3 Al1 109.02(19) . . ?
C7 N3 Al1 113.36(19) . . ?
C6 N3 Ga1 106.45(19) . . ?
C8 N3 Ga1 108.7(3) . . ?
C7 N3 Ga1 112.8(3) . . ?
Al1 N3 Ga1 0.9(2) . . ?
N1 C1 H1A 109.5 . . ?
N1 C1 H1B 109.5 . . ?
H1A C1 H1B 109.5 . . ?
N1 C1 H1C 109.5 . . ?
H1A C1 H1C 109.5 . . ?
H1B C1 H1C 109.5 . . ?
N1 C2 H2A 109.5 . . ?
N1 C2 H2B 109.5 . . ?
H2A C2 H2B 109.5 . . ?
N1 C2 H2C 109.5 . . ?
H2A C2 H2C 109.5 . . ?
H2B C2 H2C 109.5 . . ?
N1 C3 C4 109.43(19) . . ?
N1 C3 H3A 109.8 . . ?
C4 C3 H3A 109.8 . . ?
N1 C3 H3B 109.8 . . ?
C4 C3 H3B 109.8 . . ?
H3A C3 H3B 108.2 . . ?
N2 C4 C3 108.93(18) . . ?
N2 C4 H4A 109.9 . . ?
C3 C4 H4A 109.9 . . ?
N2 C4 H4B 109.9 . . ?
C3 C4 H4B 109.9 . . ?
H4A C4 H4B 108.3 . . ?
N2 C5 C6 108.57(18) . . ?
N2 C5 H5A 110.0 . . ?
C6 C5 H5A 110.0 . . ?
N2 C5 H5B 110.0 . . ?
C6 C5 H5B 110.0 . . ?
H5A C5 H5B 108.4 . . ?
N3 C6 C5 109.70(17) . . ?
N3 C6 H6A 109.7 . . ?
C5 C6 H6A 109.7 . . ?
N3 C6 H6B 109.7 . . ?
C5 C6 H6B 109.7 . . ?
H6A C6 H6B 108.2 . . ?
N3 C7 H7A 109.5 . . ?
N3 C7 H7B 109.5 . . ?
H7A C7 H7B 109.5 . . ?
N3 C7 H7C 109.5 . . ?
H7A C7 H7C 109.5 . . ?
H7B C7 H7C 109.5 . . ?
N3 C8 H8A 109.5 . . ?
N3 C8 H8B 109.5 . . ?
H8A C8 H8B 109.5 . . ?
N3 C8 H8C 109.5 . . ?
H8A C8 H8C 109.5 . . ?
H8B C8 H8C 109.5 . . ?

loop_
_geom_bond_atom_site_label_1
_geom_bond_atom_site_label_2
_geom_bond_distance
_geom_bond_site_symmetry_2
_geom_bond_publ_flag
Al1 N2 1.956(4) . ?
Al1 N3 2.171(6) . ?
Al1 N1 2.227(6) . ?
Al1 H1D 1.441(18) . ?
Al1 H1E 1.449(18) . ?
Ga1 N2 1.992(5) . ?
Ga1 N3 2.202(10) . ?
Ga1 N1 2.205(10) . ?
Ga1 H1D 1.430(18) . ?
Ga1 H1E 1.426(18) . ?
Ga2 N2 2.0638(19) . ?
Ga2 H2D 1.438(15) . ?
Ga2 H2E 1.430(15) . ?
Ga2 H2F 1.434(15) . ?
N1 C1 1.474(3) . ?
N1 C3 1.480(3) . ?
N1 C2 1.480(3) . ?
N2 C5 1.480(3) . ?
N2 C4 1.482(3) . ?
N3 C6 1.482(3) . ?
N3 C8 1.484(3) . ?
N3 C7 1.486(3) . ?
C1 H1A 0.9800 . ?
C1 H1B 0.9800 . ?
C1 H1C 0.9800 . ?
C2 H2A 0.9800 . ?
C2 H2B 0.9800 . ?
C2 H2C 0.9800 . ?
C3 C4 1.508(3) . ?
C3 H3A 0.9900 . ?
C3 H3B 0.9900 . ?
C4 H4A 0.9900 . ?
C4 H4B 0.9900 . ?
C5 C6 1.509(3) . ?
C5 H5A 0.9900 . ?
C5 H5B 0.9900 . ?
C6 H6A 0.9900 . ?
C6 H6B 0.9900 . ?
C7 H7A 0.9800 . ?
C7 H7B 0.9800 . ?
C7 H7C 0.9800 . ?
C8 H8A 0.9800 . ?
C8 H8B 0.9800 . ?
C8 H8C 0.9800 . ?

loop_
_geom_torsion_atom_site_label_1
_geom_torsion_atom_site_label_2
_geom_torsion_atom_site_label_3
_geom_torsion_atom_site_label_4
_geom_torsion
_geom_torsion_site_symmetry_1
_geom_torsion_site_symmetry_2
_geom_torsion_site_symmetry_3
_geom_torsion_site_symmetry_4
_geom_torsion_publ_flag
N2 Ga1 N1 C1 -125.4(3) . . . . ?
N3 Ga1 N1 C1 -155.2(16) . . . . ?
N2 Ga1 N1 C3 -5.2(4) . . . . ?
N3 Ga1 N1 C3 -35.0(18) . . . . ?
N2 Ga1 N1 C2 113.2(3) . . . . ?
N3 Ga1 N1 C2 83.3(17) . . . . ?
N2 Ga1 N1 Al1 13(23) . . . . ?
N3 Ga1 N1 Al1 -17(21) . . . . ?
N2 Al1 N1 C1 -124.9(2) . . . . ?
N3 Al1 N1 C1 -157.3(9) . . . . ?
N2 Al1 N1 C3 -4.9(2) . . . . ?
N3 Al1 N1 C3 -37.3(10) . . . . ?
N2 Al1 N1 C2 113.0(2) . . . . ?
N3 Al1 N1 C2 80.6(10) . . . . ?
N2 Al1 N1 Ga1 -167(23) . . . . ?
N3 Al1 N1 Ga1 161(24) . . . . ?
N3 Al1 N2 C5 30.2(2) . . . . ?
N1 Al1 N2 C5 -141.89(17) . . . . ?
N3 Al1 N2 C4 148.63(17) . . . . ?
N1 Al1 N2 C4 -23.4(2) . . . . ?
N3 Al1 N2 Ga1 -169(34) . . . . ?
N1 Al1 N2 Ga1 19(34) . . . . ?
N3 Al1 N2 Ga2 -89.74(17) . . . . ?
N1 Al1 N2 Ga2 98.20(16) . . . . ?
N3 Ga1 N2 C5 30.1(3) . . . . ?
N1 Ga1 N2 C5 -141.6(2) . . . . ?
N3 Ga1 N2 C4 148.7(2) . . . . ?
N1 Ga1 N2 C4 -23.0(4) . . . . ?
N3 Ga1 N2 Al1 11(34) . . . . ?
N1 Ga1 N2 Al1 -161(34) . . . . ?
N3 Ga1 N2 Ga2 -90.2(3) . . . . ?
N1 Ga1 N2 Ga2 98.0(3) . . . . ?
N2 Al1 N3 C6 -3.0(2) . . . . ?
N1 Al1 N3 C6 29.4(10) . . . . ?
N2 Al1 N3 C8 -121.5(2) . . . . ?
N1 Al1 N3 C8 -89.2(10) . . . . ?
N2 Al1 N3 C7 118.1(2) . . . . ?
N1 Al1 N3 C7 150.4(9) . . . . ?
N2 Al1 N3 Ga1 171(28) . . . . ?
N1 Al1 N3 Ga1 -157(29) . . . . ?
N2 Ga1 N3 C6 -2.8(4) . . . . ?
N1 Ga1 N3 C6 27.0(18) . . . . ?
N2 Ga1 N3 C8 -121.6(3) . . . . ?
N1 Ga1 N3 C8 -91.8(17) . . . . ?
N2 Ga1 N3 C7 118.5(3) . . . . ?
N1 Ga1 N3 C7 148.4(16) . . . . ?
N2 Ga1 N3 Al1 -9(28) . . . . ?
N1 Ga1 N3 Al1 21(27) . . . . ?
C1 N1 C3 C4 153.17(19) . . . . ?
C2 N1 C3 C4 -86.8(2) . . . . ?
Ga1 N1 C3 C4 32.0(3) . . . . ?
Al1 N1 C3 C4 31.7(2) . . . . ?
C5 N2 C4 C3 164.88(19) . . . . ?
Al1 N2 C4 C3 48.8(3) . . . . ?
Ga1 N2 C4 C3 48.2(4) . . . . ?
Ga2 N2 C4 C3 -76.17(19) . . . . ?
N1 C3 C4 N2 -54.0(2) . . . . ?
C4 N2 C5 C6 -171.40(19) . . . . ?
Al1 N2 C5 C6 -53.3(3) . . . . ?
Ga1 N2 C5 C6 -53.6(4) . . . . ?
Ga2 N2 C5 C6 69.90(19) . . . . ?
C8 N3 C6 C5 92.8(2) . . . . ?
C7 N3 C6 C5 -147.80(19) . . . . ?
Al1 N3 C6 C5 -24.9(2) . . . . ?
Ga1 N3 C6 C5 -25.0(3) . . . . ?
N2 C5 C6 N3 52.3(2) . . . . ?
